data_4348726
loop_
_publ_author_name
'Wu, Bing'
'Wilding, Matthew J. T.'
'Kuppuswamy, Subramaniam'
'Bezpalko, Mark W.'
'Foxman, Bruce M.'
'Thomas, Christine M.'

_publ_section_title
;
 Exploring Trends in Metal-Metal Bonding, Spectroscopic Properties, and
 Conformational Flexibility in a Series of Heterobimetallic Ti/M and V/M
 Complexes (M = Fe, Co, Ni, and Cu).
;
_journal_issue 23
_journal_name_full 'Inorganic chemistry'
_journal_page_first 12137
_journal_page_last 12148
_journal_paper_doi 10.1021/acs.inorgchem.6b01543
_journal_volume 55
_journal_year 2016
_chemical_formula_moiety 'C42 H69 Br1 Fe1 N3 P3 Ti1'
_chemical_formula_sum 'C42 H69 Br Fe N3 P3 Ti'
_chemical_formula_weight 892.60
_space_group_IT_number 60
_space_group_name_Hall '-P 2n 2ab'
_space_group_name_H-M_alt 'P b c n'
_symmetry_cell_setting orthorhombic
_symmetry_space_group_name_Hall '-P 2n 2ab'
_symmetry_space_group_name_H-M 'P b c n'
_atom_sites_solution_hydrogens difmap
_atom_sites_solution_primary direct
_audit_creation_date 2013-05-15
_audit_creation_method CRYSTALS_ver_14.52
_cell_angle_alpha 90
_cell_angle_beta 90
_cell_angle_gamma 90
_cell_formula_units_Z 8
_cell_length_a 38.397(3)
_cell_length_b 15.7163(14)
_cell_length_c 15.2617(14)
_cell_measurement_reflns_used 6530
_cell_measurement_temperature 120
_cell_measurement_theta_max 23
_cell_measurement_theta_min 2
_cell_volume 9209.8(14)
_computing_cell_refinement 'Apex2 (Bruker AXS, 2006)'
_computing_data_collection 'Apex2 (Bruker AXS, 2006)'
_computing_data_reduction 'Apex2 (Bruker AXS, 2006)'
_computing_molecular_graphics 'CAMERON (Watkin et al., 1996)'
_computing_publication_material 'CRYSTALS (Betteridge et al., 2003)'
_computing_structure_refinement 'CRYSTALS (Betteridge et al., 2003)'
_computing_structure_solution 'SIR92 (Altomare et al., 1994)'
_diffrn_ambient_temperature 120
_diffrn_measured_fraction_theta_full 1.000
_diffrn_measured_fraction_theta_max 1.000
_diffrn_measurement_device Area
_diffrn_measurement_device_type 'Bruker Kappa Apex2'
_diffrn_measurement_method '\f & \w scans'
_diffrn_radiation_monochromator graphite
_diffrn_radiation_type 'Mo K\a'
_diffrn_radiation_wavelength 0.71073
_diffrn_reflns_av_R_equivalents 0.067
_diffrn_reflns_limit_h_max 42
_diffrn_reflns_limit_h_min -42
_diffrn_reflns_limit_k_max 17
_diffrn_reflns_limit_k_min -17
_diffrn_reflns_limit_l_max 16
_diffrn_reflns_limit_l_min -16
_diffrn_reflns_number 44881
_diffrn_reflns_theta_full 23.032
_diffrn_reflns_theta_max 23.032
_diffrn_reflns_theta_min 1.400
_diffrn_standards_number 0
_exptl_absorpt_coefficient_mu 1.491
_exptl_absorpt_correction_T_max 0.91
_exptl_absorpt_correction_T_min 0.69
_exptl_absorpt_correction_type numerical
_exptl_absorpt_process_details
; 
 Analytical Absorption (De Meulenaer & Tompa, 1965) 
;
_exptl_crystal_colour red
_exptl_crystal_density_diffrn 1.287
_exptl_crystal_density_method 'not measured'
_exptl_crystal_description prism
_exptl_crystal_F_000 3760
_exptl_crystal_size_max 0.270
_exptl_crystal_size_mid 0.250
_exptl_crystal_size_min 0.060
_refine_diff_density_max 0.69
_refine_diff_density_min -0.60
_refine_ls_extinction_method None
_refine_ls_goodness_of_fit_ref 0.9593
_refine_ls_hydrogen_treatment constr
_refine_ls_matrix_type full
_refine_ls_number_parameters 460
_refine_ls_number_reflns 6439
_refine_ls_number_restraints 0
_refine_ls_R_factor_all 0.0535
_refine_ls_R_factor_gt 0.0349
_refine_ls_shift/su_max 0.0015156
_refine_ls_shift/su_mean 0.0001521
_refine_ls_structure_factor_coef Fsqd
_refine_ls_weighting_details
;
 Method= Modified Sheldrick 
 w=1/[\s^2^(F^2^) + ( 0.02P)^2^ +12.74P] 
 ,where P=(max(Fo^2^,0) + 2Fc^2^)/3 
;
_refine_ls_weighting_scheme calc
_refine_ls_wR_factor_all 0.0707
_refine_ls_wR_factor_gt 0.0664
_refine_ls_wR_factor_ref 0.0707
_reflns_limit_h_max 42
_reflns_limit_h_min 0
_reflns_limit_k_max 17
_reflns_limit_k_min 0
_reflns_limit_l_max 16
_reflns_limit_l_min 0
_reflns_number_gt 4913
_reflns_number_total 6439
_reflns_threshold_expression I>2.0\s(I)
_oxford_diffrn_Wilson_B_factor 1.48
_oxford_diffrn_Wilson_scale 394.49
_oxford_refine_ls_r_factor_ref 0.0535
_oxford_refine_ls_scale 0.051668(5)
_oxford_reflns_number_all 6439
_oxford_reflns_threshold_expression_ref I>-10.0\s(I)
_oxford_structure_analysis_title 'bw_183_0ma in Pbcn'
_cod_data_source_file ic6b01543_si_002.cif
_cod_data_source_block 3
_cod_original_cell_volume 9209.9(14)
_cod_original_sg_symbol_Hall '-P 2n 2ab '
_cod_original_sg_symbol_H-M 'P b c n '
_cod_original_formula_sum 'C42 H69 Br1 Fe1 N3 P3 Ti1'
_cod_database_code 4348726

loop_
_symmetry_equiv_pos_as_xyz
x,y,z
-x,-y,-z
-x+1/2,y+1/2,z
x+1/2,-y+1/2,-z
x,-y,z+1/2
-x,y,-z+1/2
-x+1/2,-y+1/2,z+1/2
x+1/2,y+1/2,-z+1/2

loop_
_atom_site_label
_atom_site_type_symbol
_atom_site_fract_x
_atom_site_fract_y
_atom_site_fract_z
_atom_site_U_iso_or_equiv
_atom_site_occupancy
_atom_site_adp_type
_atom_site_refinement_flags_posn
Fe1 Fe 0.318733(12) 0.24595(3) 0.27205(3) 0.0154 1.0000 Uani .
Ti1 Ti 0.365288(15) 0.25504(3) 0.35793(3) 0.0158 1.0000 Uani .
Br1 Br 0.264816(9) 0.22483(2) 0.19090(2) 0.0265 1.0000 Uani .
P1 P 0.30162(2) 0.23577(5) 0.42071(5) 0.0160 1.0000 Uani .
P2 P 0.34710(2) 0.37858(5) 0.24984(6) 0.0189 1.0000 Uani .
P3 P 0.35767(2) 0.13398(5) 0.24032(5) 0.0178 1.0000 Uani .
N1 N 0.34076(7) 0.22581(16) 0.46763(16) 0.0163 1.0000 Uani .
N2 N 0.37520(7) 0.37631(16) 0.33352(16) 0.0201 1.0000 Uani .
N3 N 0.39217(6) 0.16416(16) 0.29996(17) 0.0190 1.0000 Uani .
C1 C 0.35479(8) 0.21386(19) 0.5517(2) 0.0170 1.0000 Uani .
C2 C 0.33716(9) 0.22599(19) 0.63081(19) 0.0177 1.0000 Uani .
C3 C 0.35360(9) 0.21405(19) 0.7108(2) 0.0188 1.0000 Uani .
C4 C 0.33400(9) 0.2245(2) 0.7949(2) 0.0274 1.0000 Uani .
C5 C 0.38871(9) 0.1918(2) 0.7119(2) 0.0229 1.0000 Uani .
C6 C 0.40688(9) 0.1793(2) 0.6347(2) 0.0259 1.0000 Uani .
C7 C 0.44492(9) 0.1548(3) 0.6355(3) 0.0435 1.0000 Uani .
C8 C 0.38963(9) 0.1893(2) 0.5560(2) 0.0223 1.0000 Uani .
C9 C 0.27535(8) 0.1383(2) 0.4415(2) 0.0192 1.0000 Uani .
C10 C 0.23674(9) 0.1512(2) 0.4240(3) 0.0363 1.0000 Uani .
C11 C 0.28100(9) 0.0989(2) 0.5314(2) 0.0236 1.0000 Uani .
C12 C 0.27794(9) 0.3240(2) 0.4745(2) 0.0195 1.0000 Uani .
C13 C 0.24931(9) 0.3608(2) 0.4154(2) 0.0279 1.0000 Uani .
C14 C 0.30349(9) 0.3933(2) 0.5023(2) 0.0284 1.0000 Uani .
C15 C 0.39986(9) 0.4319(2) 0.3711(2) 0.0210 1.0000 Uani .
C16 C 0.41347(9) 0.5042(2) 0.3317(2) 0.0251 1.0000 Uani .
C17 C 0.43813(9) 0.5539(2) 0.3733(2) 0.0262 1.0000 Uani .
C18 C 0.45194(11) 0.6336(2) 0.3298(2) 0.0420 1.0000 Uani .
C19 C 0.45002(9) 0.5303(2) 0.4556(2) 0.0281 1.0000 Uani .
C20 C 0.43703(9) 0.4584(2) 0.4976(2) 0.0262 1.0000 Uani .
C21 C 0.44981(10) 0.4321(2) 0.5869(2) 0.0368 1.0000 Uani .
C22 C 0.41183(9) 0.4109(2) 0.4554(2) 0.0223 1.0000 Uani .
C23 C 0.31666(9) 0.4682(2) 0.2630(2) 0.0260 1.0000 Uani .
C24 C 0.28657(9) 0.4637(2) 0.1989(2) 0.0340 1.0000 Uani .
C25 C 0.33228(10) 0.5573(2) 0.2645(3) 0.0465 1.0000 Uani .
C26 C 0.37174(9) 0.4007(2) 0.1474(2) 0.0256 1.0000 Uani .
C27 C 0.35226(10) 0.3712(2) 0.0660(2) 0.0367 1.0000 Uani .
C28 C 0.40807(9) 0.3611(2) 0.1527(2) 0.0304 1.0000 Uani .
C29 C 0.42516(9) 0.1293(2) 0.3216(2) 0.0237 1.0000 Uani .
C30 C 0.43230(9) 0.0428(2) 0.3267(2) 0.0279 1.0000 Uani .
C31 C 0.46376(9) 0.0127(2) 0.3587(2) 0.0329 1.0000 Uani .
C32 C 0.46956(10) -0.0817(2) 0.3698(3) 0.0454 1.0000 Uani .
C33 C 0.48909(10) 0.0710(3) 0.3820(2) 0.0379 1.0000 Uani .
C34 C 0.48374(10) 0.1580(3) 0.3744(2) 0.0382 1.0000 Uani .
C35 C 0.51133(10) 0.2222(3) 0.3975(3) 0.0597 1.0000 Uani .
C36 C 0.45129(9) 0.1862(2) 0.3443(2) 0.0302 1.0000 Uani .
C37 C 0.37197(9) 0.1295(2) 0.1243(2) 0.0252 1.0000 Uani .
C38 C 0.39992(10) 0.0629(2) 0.1054(2) 0.0388 1.0000 Uani .
C39 C 0.34217(10) 0.1242(2) 0.0600(2) 0.0347 1.0000 Uani .
C40 C 0.34428(9) 0.0243(2) 0.2693(2) 0.0220 1.0000 Uani .
C41 C 0.34629(9) 0.0100(2) 0.3683(2) 0.0247 1.0000 Uani .
C42 C 0.30777(9) 0.0059(2) 0.2346(2) 0.0275 1.0000 Uani .
H21 H 0.3139 0.2417 0.6304 0.0204 1.0000 Uiso R
H41 H 0.3352 0.1740 0.8292 0.0407 1.0000 Uiso R
H42 H 0.3435 0.2694 0.8305 0.0408 1.0000 Uiso R
H43 H 0.3097 0.2369 0.7847 0.0418 1.0000 Uiso R
H51 H 0.4001 0.1837 0.7676 0.0263 1.0000 Uiso R
H71 H 0.4533 0.1489 0.5774 0.0653 1.0000 Uiso R
H72 H 0.4582 0.1961 0.6654 0.0647 1.0000 Uiso R
H73 H 0.4479 0.1012 0.6645 0.0648 1.0000 Uiso R
H81 H 0.4013 0.1794 0.5039 0.0268 1.0000 Uiso R
H91 H 0.2842 0.0972 0.3985 0.0228 1.0000 Uiso R
H101 H 0.2331 0.1756 0.3665 0.0539 1.0000 Uiso R
H102 H 0.2263 0.1883 0.4680 0.0539 1.0000 Uiso R
H103 H 0.2259 0.0963 0.4267 0.0537 1.0000 Uiso R
H111 H 0.3052 0.0887 0.5432 0.0350 1.0000 Uiso R
H112 H 0.2715 0.1349 0.5763 0.0356 1.0000 Uiso R
H113 H 0.2690 0.0448 0.5341 0.0357 1.0000 Uiso R
H121 H 0.2673 0.3008 0.5279 0.0226 1.0000 Uiso R
H131 H 0.2327 0.3183 0.4005 0.0426 1.0000 Uiso R
H132 H 0.2384 0.4070 0.4443 0.0417 1.0000 Uiso R
H133 H 0.2590 0.3815 0.3615 0.0421 1.0000 Uiso R
H141 H 0.3179 0.3733 0.5498 0.0427 1.0000 Uiso R
H142 H 0.2904 0.4416 0.5215 0.0429 1.0000 Uiso R
H143 H 0.3189 0.4104 0.4558 0.0427 1.0000 Uiso R
H161 H 0.4060 0.5195 0.2760 0.0297 1.0000 Uiso R
H181 H 0.4596 0.6730 0.3727 0.0637 1.0000 Uiso R
H182 H 0.4709 0.6185 0.2935 0.0637 1.0000 Uiso R
H183 H 0.4348 0.6597 0.2942 0.0636 1.0000 Uiso R
H191 H 0.4674 0.5622 0.4817 0.0338 1.0000 Uiso R
H211 H 0.4308 0.4161 0.6230 0.0557 1.0000 Uiso R
H212 H 0.4649 0.3849 0.5840 0.0560 1.0000 Uiso R
H213 H 0.4618 0.4764 0.6148 0.0559 1.0000 Uiso R
H221 H 0.4026 0.3626 0.4830 0.0264 1.0000 Uiso R
H231 H 0.3068 0.4604 0.3209 0.0309 1.0000 Uiso R
H241 H 0.2757 0.4089 0.2012 0.0504 1.0000 Uiso R
H242 H 0.2948 0.4736 0.1407 0.0515 1.0000 Uiso R
H243 H 0.2698 0.5075 0.2135 0.0507 1.0000 Uiso R
H251 H 0.3480 0.5625 0.3136 0.0697 1.0000 Uiso R
H252 H 0.3447 0.5670 0.2109 0.0695 1.0000 Uiso R
H253 H 0.3137 0.5979 0.2702 0.0696 1.0000 Uiso R
H261 H 0.3751 0.4619 0.1431 0.0301 1.0000 Uiso R
H271 H 0.3302 0.3993 0.0620 0.0548 1.0000 Uiso R
H272 H 0.3658 0.3849 0.0152 0.0550 1.0000 Uiso R
H273 H 0.3485 0.3107 0.0682 0.0550 1.0000 Uiso R
H281 H 0.4218 0.3880 0.1973 0.0459 1.0000 Uiso R
H282 H 0.4197 0.3673 0.0982 0.0460 1.0000 Uiso R
H283 H 0.4065 0.3012 0.1654 0.0463 1.0000 Uiso R
H301 H 0.4156 0.0036 0.3083 0.0326 1.0000 Uiso R
H321 H 0.4832 -0.0931 0.4220 0.0678 1.0000 Uiso R
H322 H 0.4821 -0.1027 0.3204 0.0683 1.0000 Uiso R
H323 H 0.4474 -0.1116 0.3732 0.0684 1.0000 Uiso R
H331 H 0.5106 0.0505 0.4024 0.0456 1.0000 Uiso R
H351 H 0.5013 0.2769 0.4147 0.0903 1.0000 Uiso R
H352 H 0.5255 0.2328 0.3475 0.0907 1.0000 Uiso R
H353 H 0.5261 0.2021 0.4440 0.0906 1.0000 Uiso R
H361 H 0.4467 0.2445 0.3403 0.0344 1.0000 Uiso R
H371 H 0.3825 0.1850 0.1157 0.0288 1.0000 Uiso R
H381 H 0.4194 0.0701 0.1437 0.0579 1.0000 Uiso R
H382 H 0.4075 0.0700 0.0451 0.0574 1.0000 Uiso R
H383 H 0.3903 0.0072 0.1130 0.0577 1.0000 Uiso R
H391 H 0.3228 0.1615 0.0771 0.0517 1.0000 Uiso R
H392 H 0.3510 0.1411 0.0022 0.0514 1.0000 Uiso R
H393 H 0.3342 0.0652 0.0571 0.0519 1.0000 Uiso R
H401 H 0.3607 -0.0149 0.2408 0.0260 1.0000 Uiso R
H411 H 0.3690 -0.0072 0.3852 0.0381 1.0000 Uiso R
H412 H 0.3303 -0.0334 0.3854 0.0381 1.0000 Uiso R
H413 H 0.3407 0.0605 0.4002 0.0371 1.0000 Uiso R
H421 H 0.3071 0.0118 0.1718 0.0405 1.0000 Uiso R
H422 H 0.3011 -0.0505 0.2498 0.0403 1.0000 Uiso R
H423 H 0.2914 0.0444 0.2602 0.0411 1.0000 Uiso R

loop_
_atom_site_aniso_label
_atom_site_aniso_U_11
_atom_site_aniso_U_22
_atom_site_aniso_U_33
_atom_site_aniso_U_23
_atom_site_aniso_U_13
_atom_site_aniso_U_12
Fe1 0.0194(3) 0.0144(2) 0.0123(2) 0.0002(2) -0.0014(2) 0.0006(2)
Ti1 0.0198(3) 0.0154(3) 0.0123(3) 0.0000(3) -0.0004(3) -0.0001(3)
Br1 0.0265(2) 0.0292(2) 0.02383(19) -0.00136(16) -0.01042(16) 0.00188(16)
P1 0.0191(5) 0.0161(5) 0.0128(4) 0.0003(4) -0.0003(4) 0.0015(4)
P2 0.0241(5) 0.0166(5) 0.0162(5) 0.0013(4) -0.0015(4) -0.0002(4)
P3 0.0223(5) 0.0173(5) 0.0136(5) -0.0021(4) -0.0005(4) 0.0018(4)
N1 0.0194(15) 0.0164(14) 0.0132(14) 0.0007(12) -0.0013(12) 0.0015(12)
N2 0.0238(17) 0.0210(15) 0.0156(15) 0.0031(12) -0.0023(13) -0.0040(13)
N3 0.0157(15) 0.0232(16) 0.0182(16) -0.0031(13) 0.0000(13) 0.0031(12)
C1 0.022(2) 0.0136(17) 0.0151(18) 0.0006(14) -0.0028(16) 0.0002(14)
C2 0.0225(19) 0.0136(17) 0.0170(18) 0.0019(15) -0.0027(15) 0.0021(15)
C3 0.032(2) 0.0101(16) 0.0139(18) 0.0018(14) -0.0005(16) -0.0019(15)
C4 0.042(2) 0.0239(19) 0.0160(19) 0.0008(16) -0.0018(17) 0.0028(17)
C5 0.029(2) 0.0240(19) 0.016(2) 0.0035(15) -0.0083(16) 0.0007(16)
C6 0.024(2) 0.031(2) 0.023(2) 0.0052(17) -0.0051(17) 0.0014(17)
C7 0.028(2) 0.065(3) 0.037(2) 0.010(2) -0.003(2) 0.010(2)
C8 0.027(2) 0.026(2) 0.0142(19) 0.0024(16) 0.0009(16) 0.0027(16)
C9 0.0205(19) 0.0206(19) 0.0166(18) -0.0009(15) -0.0004(15) -0.0028(15)
C10 0.029(2) 0.036(2) 0.044(2) 0.0163(19) -0.010(2) -0.0090(18)
C11 0.030(2) 0.0187(19) 0.022(2) 0.0018(15) -0.0013(16) -0.0035(16)
C12 0.027(2) 0.0181(19) 0.0138(18) 0.0033(14) 0.0017(15) 0.0063(15)
C13 0.030(2) 0.027(2) 0.027(2) -0.0002(17) 0.0011(17) 0.0086(17)
C14 0.040(2) 0.021(2) 0.024(2) -0.0070(16) -0.0055(18) 0.0073(17)
C15 0.023(2) 0.0204(19) 0.020(2) -0.0044(16) 0.0003(16) -0.0020(16)
C16 0.032(2) 0.024(2) 0.019(2) -0.0003(16) -0.0039(17) -0.0010(17)
C17 0.031(2) 0.020(2) 0.027(2) -0.0019(16) 0.0022(18) -0.0052(17)
C18 0.050(3) 0.039(2) 0.038(2) 0.000(2) -0.004(2) -0.019(2)
C19 0.023(2) 0.032(2) 0.029(2) -0.0108(18) -0.0024(18) -0.0056(17)
C20 0.027(2) 0.030(2) 0.022(2) -0.0048(17) 0.0004(18) 0.0004(17)
C21 0.041(3) 0.043(2) 0.026(2) -0.0037(19) -0.0078(19) -0.003(2)
C22 0.030(2) 0.0169(18) 0.020(2) -0.0006(16) 0.0026(17) -0.0011(16)
C23 0.031(2) 0.0198(19) 0.027(2) -0.0006(16) 0.0009(18) 0.0016(16)
C24 0.036(2) 0.029(2) 0.037(2) 0.0075(19) -0.0040(19) 0.0087(18)
C25 0.041(2) 0.017(2) 0.082(3) -0.007(2) 0.001(2) 0.0032(18)
C26 0.036(2) 0.0221(19) 0.0189(19) 0.0009(16) 0.0022(17) -0.0020(17)
C27 0.045(3) 0.045(2) 0.020(2) -0.0009(19) 0.0008(19) 0.009(2)
C28 0.032(2) 0.034(2) 0.025(2) -0.0011(18) 0.0071(17) -0.0047(18)
C29 0.022(2) 0.036(2) 0.0129(18) -0.0028(16) 0.0048(16) 0.0010(17)
C30 0.024(2) 0.036(2) 0.023(2) -0.0063(17) -0.0022(17) 0.0103(17)
C31 0.029(2) 0.044(2) 0.025(2) -0.0057(19) -0.0028(18) 0.013(2)
C32 0.040(3) 0.047(3) 0.049(3) -0.007(2) -0.014(2) 0.028(2)
C33 0.023(2) 0.055(3) 0.035(2) -0.003(2) -0.0039(19) 0.011(2)
C34 0.020(2) 0.067(3) 0.028(2) -0.006(2) -0.0048(18) -0.006(2)
C35 0.035(3) 0.074(3) 0.070(3) 0.007(3) -0.017(2) -0.016(2)
C36 0.028(2) 0.039(2) 0.024(2) -0.0006(18) 0.0021(17) -0.0003(18)
C37 0.031(2) 0.024(2) 0.0206(19) -0.0029(16) 0.0038(17) -0.0005(17)
C38 0.048(3) 0.045(3) 0.023(2) -0.0021(19) 0.0117(19) 0.011(2)
C39 0.042(3) 0.042(2) 0.019(2) -0.0031(18) -0.0012(19) 0.0036(19)
C40 0.028(2) 0.0163(18) 0.021(2) -0.0032(15) -0.0001(17) 0.0037(15)
C41 0.029(2) 0.0211(19) 0.024(2) 0.0049(16) -0.0017(17) 0.0045(16)
C42 0.035(2) 0.0231(19) 0.024(2) -0.0003(17) 0.0010(18) -0.0068(17)

loop_
_atom_type_symbol
_atom_type_scat_dispersion_real
_atom_type_scat_dispersion_imag
_atom_type_scat_Cromer_Mann_a1
_atom_type_scat_Cromer_Mann_b1
_atom_type_scat_Cromer_Mann_a2
_atom_type_scat_Cromer_Mann_b2
_atom_type_scat_Cromer_Mann_a3
_atom_type_scat_Cromer_Mann_b3
_atom_type_scat_Cromer_Mann_a4
_atom_type_scat_Cromer_Mann_b4
_atom_type_scat_Cromer_Mann_c
_atom_type_scat_source
C 0.0033 0.0016 2.3100 20.8439 1.0200 10.2075 1.5886 0.5687 0.8650 51.6512 0.2156 'International Tables Vol C 4.2.6.8 and 6.1.1.4'
H 0.0000 0.0000 0.4930 10.5109 0.3229 26.1257 0.1402 3.1424 0.0408 57.7998 0.0030 'International Tables Vol C 4.2.6.8 and 6.1.1.4'
N 0.0061 0.0033 12.2126 0.0057 3.1322 9.8933 2.0125 28.9975 1.1663 0.5826 -11.5290 'International Tables Vol C 4.2.6.8 and 6.1.1.4'
P 0.1023 0.0942 6.4345 1.9067 4.1791 27.1570 1.7800 0.5260 1.4908 68.1645 1.1149 'International Tables Vol C 4.2.6.8 and 6.1.1.4'
Ti 0.2776 0.4457 9.7595 7.8508 7.3558 0.5000 1.6991 35.6338 1.9021 116.1050 1.2807 'International Tables Vol C 4.2.6.8 and 6.1.1.4'
Fe 0.3463 0.8444 11.7695 4.7611 7.3573 0.3072 3.5222 15.3535 2.3045 76.8805 1.0369 'International Tables Vol C 4.2.6.8 and 6.1.1.4'
Br -0.2901 2.4595 17.1789 2.1723 5.2358 16.5796 5.6377 0.2609 3.9851 41.4328 2.9557 'International Tables Vol C 4.2.6.8 and 6.1.1.4'

loop_
_geom_angle_atom_site_label_1
_geom_angle_atom_site_label_2
_geom_angle_atom_site_label_3
_geom_angle
_geom_angle_publ_flag
Ti1 Fe1 Br1 173.25(3) yes
Ti1 Fe1 P1 70.26(3) yes
Br1 Fe1 P1 104.02(3) yes
Ti1 Fe1 P2 70.05(3) yes
Br1 Fe1 P2 115.89(3) yes
P1 Fe1 P2 108.86(3) yes
Ti1 Fe1 P3 70.07(3) yes
Br1 Fe1 P3 109.43(3) yes
P1 Fe1 P3 108.80(3) yes
P2 Fe1 P3 109.54(4) yes
Fe1 Ti1 P1 57.46(3) yes
Fe1 Ti1 P2 57.73(3) yes
P1 Ti1 P2 93.79(3) yes
Fe1 Ti1 P3 57.43(3) yes
P1 Ti1 P3 93.53(3) yes
P2 Ti1 P3 94.36(3) yes
Fe1 Ti1 N1 95.83(8) yes
P1 Ti1 N1 39.20(7) yes
P2 Ti1 N1 125.05(8) yes
P3 Ti1 N1 110.91(8) yes
Fe1 Ti1 N2 96.07(8) yes
P1 Ti1 N2 110.88(8) yes
P2 Ti1 N2 39.24(8) yes
P3 Ti1 N2 126.10(8) yes
N1 Ti1 N2 118.38(11) yes
Fe1 Ti1 N3 96.31(8) yes
P1 Ti1 N3 124.32(8) yes
P2 Ti1 N3 112.99(8) yes
P3 Ti1 N3 39.52(8) yes
N1 Ti1 N3 117.48(11) yes
N2 Ti1 N3 120.83(11) yes
Ti1 P1 Fe1 52.28(2) yes
Ti1 P1 N1 48.29(9) yes
Fe1 P1 N1 99.63(9) yes
Ti1 P1 C9 131.10(11) yes
Fe1 P1 C9 111.68(11) yes
N1 P1 C9 109.71(13) yes
Ti1 P1 C12 121.98(11) yes
Fe1 P1 C12 120.74(11) yes
N1 P1 C12 108.78(14) yes
C9 P1 C12 105.93(15) yes
Ti1 P2 Fe1 52.22(2) yes
Ti1 P2 N2 48.46(9) yes
Fe1 P2 N2 99.68(10) yes
Ti1 P2 C23 131.43(12) yes
Fe1 P2 C23 111.38(11) yes
N2 P2 C23 110.01(15) yes
Ti1 P2 C26 121.85(11) yes
Fe1 P2 C26 121.13(11) yes
N2 P2 C26 108.52(14) yes
C23 P2 C26 105.77(16) yes
Ti1 P3 Fe1 52.50(2) yes
Ti1 P3 N3 48.48(9) yes
Fe1 P3 N3 100.27(9) yes
Ti1 P3 C37 130.18(12) yes
Fe1 P3 C37 114.30(11) yes
N3 P3 C37 107.17(15) yes
Ti1 P3 C40 122.73(11) yes
Fe1 P3 C40 117.98(11) yes
N3 P3 C40 110.68(14) yes
C37 P3 C40 105.97(15) yes
P1 N1 Ti1 92.51(11) yes
P1 N1 C1 138.5(2) yes
Ti1 N1 C1 128.5(2) yes
P2 N2 Ti1 92.30(12) yes
P2 N2 C15 136.9(2) yes
Ti1 N2 C15 130.5(2) yes
P3 N3 Ti1 92.00(12) yes
P3 N3 C29 136.3(2) yes
Ti1 N3 C29 130.0(2) yes
N1 C1 C2 125.8(3) yes
N1 C1 C8 116.6(3) yes
C2 C1 C8 117.6(3) yes
C1 C2 C3 121.4(3) yes
C1 C2 H21 119.9 no
C3 C2 H21 118.7 no
C2 C3 C4 120.7(3) yes
C2 C3 C5 119.0(3) yes
C4 C3 C5 120.3(3) yes
C3 C4 H41 110.9 no
C3 C4 H42 111.9 no
H41 C4 H42 106.4 no
C3 C4 H43 111.7 no
H41 C4 H43 107.6 no
H42 C4 H43 108.1 no
C3 C5 C6 120.9(3) yes
C3 C5 H51 118.8 no
C6 C5 H51 120.2 no
C5 C6 C7 121.2(3) yes
C5 C6 C8 118.9(3) yes
C7 C6 C8 120.0(3) yes
C6 C7 H71 110.2 no
C6 C7 H72 110.6 no
H71 C7 H72 109.6 no
C6 C7 H73 110.2 no
H71 C7 H73 107.8 no
H72 C7 H73 108.4 no
C1 C8 C6 122.1(3) yes
C1 C8 H81 118.2 no
C6 C8 H81 119.7 no
P1 C9 C10 112.9(2) yes
P1 C9 C11 114.3(2) yes
C10 C9 C11 110.6(3) yes
P1 C9 H91 103.8 no
C10 C9 H91 108.0 no
C11 C9 H91 106.6 no
C9 C10 H101 110.6 no
C9 C10 H102 111.1 no
H101 C10 H102 109.3 no
C9 C10 H103 107.2 no
H101 C10 H103 109.5 no
H102 C10 H103 109.2 no
C9 C11 H111 112.0 no
C9 C11 H112 110.5 no
H111 C11 H112 109.3 no
C9 C11 H113 109.2 no
H111 C11 H113 107.8 no
H112 C11 H113 107.9 no
P1 C12 C13 111.9(2) yes
P1 C12 C14 110.0(2) yes
C13 C12 C14 110.7(3) yes
P1 C12 H121 107.2 no
C13 C12 H121 109.3 no
C14 C12 H121 107.5 no
C12 C13 H131 110.8 no
C12 C13 H132 109.3 no
H131 C13 H132 110.8 no
C12 C13 H133 110.8 no
H131 C13 H133 107.0 no
H132 C13 H133 108.1 no
C12 C14 H141 110.1 no
C12 C14 H142 108.3 no
H141 C14 H142 109.3 no
C12 C14 H143 112.8 no
H141 C14 H143 107.0 no
H142 C14 H143 109.1 no
N2 C15 C16 125.7(3) yes
N2 C15 C22 116.5(3) yes
C16 C15 C22 117.8(3) yes
C15 C16 C17 121.4(3) yes
C15 C16 H161 119.5 no
C17 C16 H161 119.1 no
C16 C17 C18 120.4(3) yes
C16 C17 C19 119.4(3) yes
C18 C17 C19 120.2(3) yes
C17 C18 H181 110.3 no
C17 C18 H182 108.6 no
H181 C18 H182 109.2 no
C17 C18 H183 111.4 no
H181 C18 H183 109.3 no
H182 C18 H183 108.0 no
C17 C19 C20 121.0(3) yes
C17 C19 H191 118.9 no
C20 C19 H191 120.1 no
C19 C20 C21 121.5(3) yes
C19 C20 C22 118.3(3) yes
C21 C20 C22 120.2(3) yes
C20 C21 H211 110.2 no
C20 C21 H212 111.8 no
H211 C21 H212 106.9 no
C20 C21 H213 111.5 no
H211 C21 H213 108.3 no
H212 C21 H213 107.9 no
C15 C22 C20 122.0(3) yes
C15 C22 H221 118.6 no
C20 C22 H221 119.5 no
P2 C23 C24 112.2(2) yes
P2 C23 C25 117.1(2) yes
C24 C23 C25 110.7(3) yes
P2 C23 H231 104.6 no
C24 C23 H231 106.5 no
C25 C23 H231 104.9 no
C23 C24 H241 110.7 no
C23 C24 H242 110.0 no
H241 C24 H242 108.9 no
C23 C24 H243 109.0 no
H241 C24 H243 109.8 no
H242 C24 H243 108.5 no
C23 C25 H251 109.7 no
C23 C25 H252 109.2 no
H251 C25 H252 109.7 no
C23 C25 H253 108.6 no
H251 C25 H253 109.7 no
H252 C25 H253 109.9 no
P2 C26 C27 112.3(2) yes
P2 C26 C28 110.1(2) yes
C27 C26 C28 111.5(3) yes
P2 C26 H261 108.0 no
C27 C26 H261 108.2 no
C28 C26 H261 106.5 no
C26 C27 H271 110.2 no
C26 C27 H272 109.0 no
H271 C27 H272 109.1 no
C26 C27 H273 110.2 no
H271 C27 H273 108.9 no
H272 C27 H273 109.4 no
C26 C28 H281 110.9 no
C26 C28 H282 109.9 no
H281 C28 H282 108.6 no
C26 C28 H283 110.5 no
H281 C28 H283 108.9 no
H282 C28 H283 107.9 no
N3 C29 C30 124.6(3) yes
N3 C29 C36 117.0(3) yes
C30 C29 C36 118.3(3) yes
C29 C30 C31 121.8(4) yes
C29 C30 H301 119.6 no
C31 C30 H301 118.6 no
C30 C31 C32 120.2(4) yes
C30 C31 C33 118.5(4) yes
C32 C31 C33 121.2(3) yes
C31 C32 H321 110.6 no
C31 C32 H322 109.0 no
H321 C32 H322 108.1 no
C31 C32 H323 110.6 no
H321 C32 H323 109.9 no
H322 C32 H323 108.5 no
C31 C33 C34 121.8(4) yes
C31 C33 H331 118.5 no
C34 C33 H331 119.6 no
C33 C34 C35 122.4(4) yes
C33 C34 C36 118.1(4) yes
C35 C34 C36 119.5(4) yes
C34 C35 H351 112.1 no
C34 C35 H352 109.4 no
H351 C35 H352 106.5 no
C34 C35 H353 111.6 no
H351 C35 H353 108.8 no
H352 C35 H353 108.1 no
C34 C36 C29 121.4(4) yes
C34 C36 H361 120.0 no
C29 C36 H361 118.6 no
P3 C37 C38 114.5(2) yes
P3 C37 C39 113.4(2) yes
C38 C37 C39 111.9(3) yes
P3 C37 H371 102.6 no
C38 C37 H371 107.3 no
C39 C37 H371 106.2 no
C37 C38 H381 110.6 no
C37 C38 H382 108.2 no
H381 C38 H382 109.3 no
C37 C38 H383 109.4 no
H381 C38 H383 109.6 no
H382 C38 H383 109.7 no
C37 C39 H391 111.6 no
C37 C39 H392 108.0 no
H391 C39 H392 109.8 no
C37 C39 H393 108.6 no
H391 C39 H393 109.9 no
H392 C39 H393 108.8 no
P3 C40 C41 111.0(2) yes
P3 C40 C42 110.4(2) yes
C41 C40 C42 111.2(3) yes
P3 C40 H401 107.4 no
C41 C40 H401 108.3 no
C42 C40 H401 108.5 no
C40 C41 H411 110.8 no
C40 C41 H412 109.9 no
H411 C41 H412 108.3 no
C40 C41 H413 111.8 no
H411 C41 H413 107.8 no
H412 C41 H413 108.0 no
C40 C42 H421 110.7 no
C40 C42 H422 109.8 no
H421 C42 H422 108.9 no
C40 C42 H423 110.1 no
H421 C42 H423 109.1 no
H422 C42 H423 108.2 no

loop_
_geom_bond_atom_site_label_1
_geom_bond_atom_site_label_2
_geom_bond_distance
_geom_bond_publ_flag
Fe1 Ti1 2.2212(7) yes
Fe1 Br1 2.4352(6) yes
Fe1 P1 2.3674(9) yes
Fe1 P2 2.3761(10) yes
Fe1 P3 2.3593(10) yes
Ti1 P1 2.6431(10) yes
Ti1 P2 2.6417(10) yes
Ti1 P3 2.6320(10) yes
Ti1 N1 1.975(2) yes
Ti1 N2 1.979(3) yes
Ti1 N3 1.972(3) yes
P1 N1 1.672(3) yes
P1 C9 1.861(3) yes
P1 C12 1.850(3) yes
P2 N2 1.672(3) yes
P2 C23 1.841(3) yes
P2 C26 1.860(3) yes
P3 N3 1.676(3) yes
P3 C37 1.856(3) yes
P3 C40 1.853(3) yes
N1 C1 1.405(4) yes
N2 C15 1.410(4) yes
N3 C29 1.419(4) yes
C1 C2 1.397(4) yes
C1 C8 1.394(4) yes
C2 C3 1.387(4) yes
C2 H21 0.927 no
C3 C4 1.497(4) yes
C3 C5 1.393(4) yes
C4 H41 0.952 no
C4 H42 0.963 no
C4 H43 0.967 no
C5 C6 1.382(5) yes
C5 H51 0.964 no
C6 C7 1.510(5) yes
C6 C8 1.382(4) yes
C7 H71 0.947 no
C7 H72 0.944 no
C7 H73 0.959 no
C8 H81 0.926 no
C9 C10 1.520(5) yes
C9 C11 1.521(4) yes
C9 H91 0.982 no
C10 H101 0.967 no
C10 H102 0.976 no
C10 H103 0.960 no
C11 H111 0.961 no
C11 H112 0.960 no
C11 H113 0.968 no
C12 C13 1.535(4) yes
C12 C14 1.527(4) yes
C12 H121 0.982 no
C13 H131 0.951 no
C13 H132 0.947 no
C13 H133 0.959 no
C14 H141 0.964 no
C14 H142 0.955 no
C14 H143 0.963 no
C15 C16 1.388(5) yes
C15 C22 1.405(4) yes
C16 C17 1.381(5) yes
C16 H161 0.928 no
C17 C18 1.514(5) yes
C17 C19 1.387(5) yes
C18 H181 0.947 no
C18 H182 0.946 no
C18 H183 0.947 no
C19 C20 1.392(5) yes
C19 H191 0.925 no
C20 C21 1.507(5) yes
C20 C22 1.381(5) yes
C21 H211 0.949 no
C21 H212 0.941 no
C21 H213 0.936 no
C22 H221 0.937 no
C23 C24 1.516(5) yes
C23 C25 1.523(5) yes
C23 H231 0.970 no
C24 H241 0.958 no
C24 H242 0.956 no
C24 H243 0.970 no
C25 H251 0.966 no
C25 H252 0.960 no
C25 H253 0.963 no
C26 C27 1.523(5) yes
C26 C28 1.530(5) yes
C26 H261 0.972 no
C27 H271 0.958 no
C27 H272 0.957 no
C27 H273 0.963 no
C28 H281 0.959 no
C28 H282 0.948 no
C28 H283 0.963 no
C29 C30 1.388(5) yes
C29 C36 1.388(5) yes
C30 C31 1.387(5) yes
C30 H301 0.932 no
C31 C32 1.510(5) yes
C31 C33 1.382(5) yes
C32 H321 0.971 no
C32 H322 0.954 no
C32 H323 0.973 no
C33 C34 1.389(5) yes
C33 H331 0.940 no
C34 C35 1.504(5) yes
C34 C36 1.400(5) yes
C35 H351 0.978 no
C35 H352 0.952 no
C35 H353 0.961 no
C36 H361 0.935 no
C37 C38 1.527(5) yes
C37 C39 1.509(5) yes
C37 H371 0.971 no
C38 H381 0.955 no
C38 H382 0.971 no
C38 H383 0.958 no
C39 H391 0.982 no
C39 H392 0.981 no
C39 H393 0.978 no
C40 C41 1.530(4) yes
C40 C42 1.526(4) yes
C40 H401 0.983 no
C41 H411 0.949 no
C41 H412 0.954 no
C41 H413 0.955 no
C42 H421 0.964 no
C42 H422 0.952 no
C42 H423 0.957 no
